data_2226624
loop_
_publ_author_name
'Zheng, Xi'
'Li, Bo'
'Wang, Qiang'
'Guo, Li'

_publ_section_title
;
 <i>N</i>-Benzylcarbamothioyl-2-chlorobenzamide
;
_journal_coeditor_code PK2248
_journal_issue 7
_journal_name_full 'Acta Crystallographica Section E'
_journal_page_first o1774
_journal_paper_doi 10.1107/S1600536810023822
_journal_volume 66
_journal_year 2010
_chemical_formula_iupac 'C15 H13 Cl N2 O S'
_chemical_formula_moiety 'C15 H13 Cl N2 O S'
_chemical_formula_sum 'C15 H13 Cl N2 O S'
_chemical_formula_weight 304.78
_chemical_name_systematic
;
<i>N</i>-Benzylcarbamothioyl-2-chlorobenzamide
;
_space_group_IT_number 2
_symmetry_cell_setting triclinic
_symmetry_space_group_name_Hall '-P 1'
_symmetry_space_group_name_H-M 'P -1'
_atom_sites_solution_hydrogens geom
_atom_sites_solution_primary direct
_atom_sites_solution_secondary difmap
_cell_angle_alpha 110.150(5)
_cell_angle_beta 90.767(3)
_cell_angle_gamma 104.058(3)
_cell_formula_units_Z 2
_cell_length_a 7.347(2)
_cell_length_b 9.658(3)
_cell_length_c 11.003(3)
_cell_measurement_reflns_used 2259
_cell_measurement_temperature 153(2)
_cell_measurement_theta_max 27.47
_cell_measurement_theta_min 3.19
_cell_volume 707.0(4)
_computing_cell_refinement 'CrystalClear (Rigaku/MSC, 2005)'
_computing_data_collection 'CrystalClear (Rigaku/MSC, 2005)'
_computing_data_reduction 'CrystalClear (Rigaku/MSC, 2005)'
_computing_molecular_graphics 'ORTEPIII (Burnett & Johnson, 1996)'
_computing_publication_material 'PLATON (Spek, 2009)'
_computing_structure_refinement 'SHELXL97 (Sheldrick, 2008)'
_computing_structure_solution 'SHELXS97 (Sheldrick, 2008)'
_diffrn_ambient_temperature 153(2)
_diffrn_detector_area_resol_mean 28.6
_diffrn_measured_fraction_theta_full 0.966
_diffrn_measured_fraction_theta_max 0.966
_diffrn_measurement_device_type 'Rigaku AFC10/Saturn724+'
_diffrn_measurement_method '\f and \w scans'
_diffrn_radiation_monochromator graphite
_diffrn_radiation_source 'Rotating Anode'
_diffrn_radiation_type MoK\a
_diffrn_radiation_wavelength 0.71073
_diffrn_reflns_av_R_equivalents 0.0168
_diffrn_reflns_av_sigmaI/netI 0.0226
_diffrn_reflns_limit_h_max 8
_diffrn_reflns_limit_h_min -8
_diffrn_reflns_limit_k_max 11
_diffrn_reflns_limit_k_min -11
_diffrn_reflns_limit_l_max 13
_diffrn_reflns_limit_l_min -13
_diffrn_reflns_number 5691
_diffrn_reflns_theta_full 25.25
_diffrn_reflns_theta_max 25.25
_diffrn_reflns_theta_min 3.19
_diffrn_standards_number 0
_exptl_absorpt_coefficient_mu 0.414
_exptl_absorpt_correction_T_max 0.886
_exptl_absorpt_correction_T_min 0.852
_exptl_absorpt_correction_type multi-scan
_exptl_absorpt_process_details '(ABSCOR; Higashi, 1995)'
_exptl_crystal_colour colorless
_exptl_crystal_density_diffrn 1.432
_exptl_crystal_density_method 'not measured'
_exptl_crystal_description block
_exptl_crystal_F_000 316
_exptl_crystal_size_max 0.40
_exptl_crystal_size_mid 0.30
_exptl_crystal_size_min 0.30
_refine_diff_density_max 0.232
_refine_diff_density_min -0.183
_refine_ls_extinction_method none
_refine_ls_goodness_of_fit_ref 1.012
_refine_ls_hydrogen_treatment mixed
_refine_ls_matrix_type full
_refine_ls_number_parameters 189
_refine_ls_number_reflns 2481
_refine_ls_number_restraints 0
_refine_ls_restrained_S_all 1.012
_refine_ls_R_factor_all 0.0341
_refine_ls_R_factor_gt 0.0286
_refine_ls_shift/su_max 0.000
_refine_ls_shift/su_mean 0.000
_refine_ls_structure_factor_coef Fsqd
_refine_ls_weighting_details 'calc w=1/[\s^2^(Fo^2^)+(0.0368P)^2^+0.2650P] where P=(Fo^2^+2Fc^2^)/3'
_refine_ls_weighting_scheme calc
_refine_ls_wR_factor_gt 0.0707
_refine_ls_wR_factor_ref 0.0731
_reflns_number_gt 2194
_reflns_number_total 2481
_reflns_threshold_expression I>2\s(I)
_cod_data_source_file pk2248.cif
_cod_data_source_block I
_cod_database_code 2226624
_cod_database_fobs_code 2226624

loop_
_symmetry_equiv_pos_as_xyz
'x, y, z'
'-x, -y, -z'

loop_
_atom_site_type_symbol
_atom_site_label
_atom_site_fract_x
_atom_site_fract_y
_atom_site_fract_z
_atom_site_U_iso_or_equiv
_atom_site_adp_type
_atom_site_calc_flag
_atom_site_refinement_flags
_atom_site_occupancy
_atom_site_disorder_assembly
_atom_site_disorder_group
Cl Cl1 0.69955(6) 0.10088(5) 0.08296(4) 0.03365(14) Uani d . 1 . .
S S1 0.81096(6) 0.64421(5) 0.00524(4) 0.02590(13) Uani d . 1 . .
O O1 0.71779(16) 0.46704(14) 0.34073(11) 0.0283(3) Uani d . 1 . .
N N1 0.84005(19) 0.48399(15) 0.15434(13) 0.0203(3) Uani d . 1 . .
N N2 0.62797(19) 0.63073(16) 0.20842(13) 0.0219(3) Uani d . 1 . .
C C1 0.9133(2) 0.18430(18) 0.18156(14) 0.0202(3) Uani d . 1 . .
C C2 1.0373(2) 0.09656(19) 0.18009(15) 0.0243(4) Uani d . 1 . .
H H2 1.0062 -0.0087 0.1267 0.029 Uiso calc R 1 . .
C C3 1.2074(2) 0.1651(2) 0.25780(16) 0.0264(4) Uani d . 1 . .
H H3 1.2953 0.1069 0.2562 0.032 Uiso calc R 1 . .
C C4 1.2512(2) 0.3177(2) 0.33806(16) 0.0261(4) Uani d . 1 . .
H H4 1.3678 0.3632 0.3919 0.031 Uiso calc R 1 . .
C C5 1.1247(2) 0.40367(18) 0.33975(15) 0.0226(3) Uani d . 1 . .
H H5 1.1539 0.5079 0.3956 0.027 Uiso calc R 1 . .
C C6 0.9550(2) 0.33762(17) 0.25978(14) 0.0181(3) Uani d . 1 . .
C C7 0.8239(2) 0.43410(17) 0.25728(15) 0.0192(3) Uani d . 1 . .
C C8 0.7526(2) 0.58559(17) 0.12955(14) 0.0193(3) Uani d . 1 . .
C C9 0.5298(2) 0.74124(19) 0.19805(16) 0.0254(4) Uani d . 1 . .
H H9A 0.4528 0.6995 0.1126 0.030 Uiso calc R 1 . .
H H9B 0.6234 0.8366 0.2031 0.030 Uiso calc R 1 . .
C C10 0.4041(2) 0.77650(17) 0.30540(15) 0.0201(3) Uani d . 1 . .
C C11 0.4601(2) 0.79494(18) 0.43245(15) 0.0227(3) Uani d . 1 . .
H H11 0.5805 0.7838 0.4530 0.027 Uiso calc R 1 . .
C C12 0.3419(2) 0.82945(18) 0.52955(16) 0.0253(4) Uani d . 1 . .
H H12 0.3805 0.8400 0.6158 0.030 Uiso calc R 1 . .
C C13 0.1679(2) 0.84838(18) 0.50053(17) 0.0279(4) Uani d . 1 . .
H H13 0.0868 0.8722 0.5668 0.033 Uiso calc R 1 . .
C C14 0.1120(2) 0.83262(19) 0.37480(17) 0.0285(4) Uani d . 1 . .
H H14 -0.0065 0.8474 0.3552 0.034 Uiso calc R 1 . .
C C15 0.2287(2) 0.79521(19) 0.27727(16) 0.0248(4) Uani d . 1 . .
H H15 0.1884 0.7823 0.1907 0.030 Uiso calc R 1 . .
H H1N 0.924(3) 0.459(2) 0.1044(18) 0.030(5) Uiso d . 1 . .
H H2N 0.605(3) 0.593(2) 0.2644(19) 0.032(5) Uiso d . 1 . .

loop_
_atom_site_aniso_label
_atom_site_aniso_U_11
_atom_site_aniso_U_22
_atom_site_aniso_U_33
_atom_site_aniso_U_12
_atom_site_aniso_U_13
_atom_site_aniso_U_23
Cl1 0.0275(2) 0.0300(2) 0.0343(3) 0.00316(18) -0.00924(18) 0.00382(19)
S1 0.0321(2) 0.0347(3) 0.0234(2) 0.01932(19) 0.01270(17) 0.01826(19)
O1 0.0315(7) 0.0388(7) 0.0274(6) 0.0197(6) 0.0153(5) 0.0201(6)
N1 0.0235(7) 0.0238(7) 0.0197(7) 0.0131(6) 0.0087(6) 0.0103(6)
N2 0.0253(7) 0.0261(7) 0.0240(7) 0.0137(6) 0.0106(6) 0.0158(6)
C1 0.0195(8) 0.0234(8) 0.0171(8) 0.0041(6) 0.0018(6) 0.0077(7)
C2 0.0319(9) 0.0219(8) 0.0223(8) 0.0115(7) 0.0074(7) 0.0086(7)
C3 0.0250(9) 0.0334(9) 0.0304(9) 0.0158(7) 0.0087(7) 0.0176(8)
C4 0.0183(8) 0.0344(9) 0.0298(9) 0.0058(7) 0.0004(7) 0.0175(8)
C5 0.0233(8) 0.0213(8) 0.0228(8) 0.0030(7) 0.0018(6) 0.0095(7)
C6 0.0194(8) 0.0211(8) 0.0171(8) 0.0062(6) 0.0062(6) 0.0103(7)
C7 0.0193(8) 0.0198(8) 0.0187(8) 0.0041(6) 0.0027(6) 0.0080(7)
C8 0.0200(8) 0.0195(8) 0.0189(8) 0.0065(6) 0.0025(6) 0.0066(7)
C9 0.0302(9) 0.0292(9) 0.0269(9) 0.0174(7) 0.0105(7) 0.0157(8)
C10 0.0223(8) 0.0159(7) 0.0248(8) 0.0066(6) 0.0066(6) 0.0095(7)
C11 0.0216(8) 0.0228(8) 0.0262(9) 0.0071(7) 0.0036(6) 0.0108(7)
C12 0.0308(9) 0.0222(8) 0.0226(8) 0.0061(7) 0.0059(7) 0.0082(7)
C13 0.0293(9) 0.0228(9) 0.0325(10) 0.0089(7) 0.0150(7) 0.0094(8)
C14 0.0207(9) 0.0278(9) 0.0393(10) 0.0115(7) 0.0066(7) 0.0114(8)
C15 0.0259(9) 0.0256(8) 0.0259(9) 0.0109(7) 0.0029(7) 0.0101(7)

loop_
_atom_type_symbol
_atom_type_description
_atom_type_scat_dispersion_real
_atom_type_scat_dispersion_imag
_atom_type_scat_source
C C 0.0033 0.0016 'International Tables Vol C Tables 4.2.6.8 and 6.1.1.4'
H H 0.0000 0.0000 'International Tables Vol C Tables 4.2.6.8 and 6.1.1.4'
N N 0.0061 0.0033 'International Tables Vol C Tables 4.2.6.8 and 6.1.1.4'
O O 0.0106 0.0060 'International Tables Vol C Tables 4.2.6.8 and 6.1.1.4'
S S 0.1246 0.1234 'International Tables Vol C Tables 4.2.6.8 and 6.1.1.4'
Cl Cl 0.1484 0.1585 'International Tables Vol C Tables 4.2.6.8 and 6.1.1.4'

loop_
_geom_angle_atom_site_label_1
_geom_angle_atom_site_label_2
_geom_angle_atom_site_label_3
_geom_angle_site_symmetry_1
_geom_angle_site_symmetry_3
_geom_angle
_geom_angle_publ_flag
C7 N1 C8 . . 127.85(13) ?
C7 N1 H1N . . 116.5(13) ?
C8 N1 H1N . . 115.2(13) ?
C8 N2 C9 . . 122.95(14) ?
C8 N2 H2N . . 117.3(13) ?
C9 N2 H2N . . 119.8(13) ?
C2 C1 C6 . . 121.61(15) ?
C2 C1 Cl1 . . 119.44(13) ?
C6 C1 Cl1 . . 118.95(12) ?
C3 C2 C1 . . 118.67(15) ?
C3 C2 H2 . . 120.7 ?
C1 C2 H2 . . 120.7 ?
C2 C3 C4 . . 120.76(15) ?
C2 C3 H3 . . 119.6 ?
C4 C3 H3 . . 119.6 ?
C5 C4 C3 . . 119.94(15) ?
C5 C4 H4 . . 120.0 ?
C3 C4 H4 . . 120.0 ?
C4 C5 C6 . . 120.07(15) ?
C4 C5 H5 . . 120.0 ?
C6 C5 H5 . . 120.0 ?
C1 C6 C5 . . 118.92(14) ?
C1 C6 C7 . . 121.51(14) ?
C5 C6 C7 . . 119.54(14) ?
O1 C7 N1 . . 124.11(14) ?
O1 C7 C6 . . 122.83(13) ?
N1 C7 C6 . . 113.03(13) ?
N2 C8 N1 . . 116.48(14) ?
N2 C8 S1 . . 124.11(12) ?
N1 C8 S1 . . 119.41(11) ?
N2 C9 C10 . . 110.88(13) ?
N2 C9 H9A . . 109.5 ?
C10 C9 H9A . . 109.5 ?
N2 C9 H9B . . 109.5 ?
C10 C9 H9B . . 109.5 ?
H9A C9 H9B . . 108.1 ?
C15 C10 C11 . . 118.98(14) ?
C15 C10 C9 . . 118.94(14) ?
C11 C10 C9 . . 122.06(14) ?
C12 C11 C10 . . 120.64(15) ?
C12 C11 H11 . . 119.7 ?
C10 C11 H11 . . 119.7 ?
C13 C12 C11 . . 119.88(16) ?
C13 C12 H12 . . 120.1 ?
C11 C12 H12 . . 120.1 ?
C12 C13 C14 . . 119.91(15) ?
C12 C13 H13 . . 120.0 ?
C14 C13 H13 . . 120.0 ?
C13 C14 C15 . . 120.18(15) ?
C13 C14 H14 . . 119.9 ?
C15 C14 H14 . . 119.9 ?
C14 C15 C10 . . 120.39(15) ?
C14 C15 H15 . . 119.8 ?
C10 C15 H15 . . 119.8 ?

loop_
_geom_bond_atom_site_label_1
_geom_bond_atom_site_label_2
_geom_bond_site_symmetry_2
_geom_bond_distance
_geom_bond_publ_flag
Cl1 C1 . 1.7409(16) ?
S1 C8 . 1.6752(16) ?
O1 C7 . 1.2207(19) ?
N1 C7 . 1.371(2) ?
N1 C8 . 1.3913(19) ?
N1 H1N . 0.85(2) ?
N2 C8 . 1.318(2) ?
N2 C9 . 1.459(2) ?
N2 H2N . 0.82(2) ?
C1 C2 . 1.383(2) ?
C1 C6 . 1.386(2) ?
C2 C3 . 1.382(2) ?
C2 H2 . 0.9500 ?
C3 C4 . 1.386(2) ?
C3 H3 . 0.9500 ?
C4 C5 . 1.385(2) ?
C4 H4 . 0.9500 ?
C5 C6 . 1.390(2) ?
C5 H5 . 0.9500 ?
C6 C7 . 1.500(2) ?
C9 C10 . 1.506(2) ?
C9 H9A . 0.9900 ?
C9 H9B . 0.9900 ?
C10 C15 . 1.389(2) ?
C10 C11 . 1.390(2) ?
C11 C12 . 1.388(2) ?
C11 H11 . 0.9500 ?
C12 C13 . 1.383(2) ?
C12 H12 . 0.9500 ?
C13 C14 . 1.384(3) ?
C13 H13 . 0.9500 ?
C14 C15 . 1.387(2) ?
C14 H14 . 0.9500 ?
C15 H15 . 0.9500 ?

loop_
_geom_hbond_atom_site_label_D
_geom_hbond_atom_site_label_H
_geom_hbond_atom_site_label_A
_geom_hbond_site_symmetry_A
_geom_hbond_distance_DH
_geom_hbond_distance_HA
_geom_hbond_distance_DA
_geom_hbond_angle_DHA
N1 H1N S1 2_765 0.86(2) 2.53(2) 3.3698(18) 166.2(18)
N2 H2N O1 . 0.82(2) 2.01(2) 2.669(2) 137(2)

loop_
_geom_torsion_atom_site_label_1
_geom_torsion_atom_site_label_2
_geom_torsion_atom_site_label_3
_geom_torsion_atom_site_label_4
_geom_torsion_site_symmetry_1
_geom_torsion_site_symmetry_2
_geom_torsion_site_symmetry_3
_geom_torsion_site_symmetry_4
_geom_torsion
_geom_torsion_publ_flag
C6 C1 C2 C3 . . . . -0.7(2) ?
Cl1 C1 C2 C3 . . . . 179.23(12) ?
C1 C2 C3 C4 . . . . 1.6(2) ?
C2 C3 C4 C5 . . . . -0.8(2) ?
C3 C4 C5 C6 . . . . -0.8(2) ?
C2 C1 C6 C5 . . . . -0.9(2) ?
Cl1 C1 C6 C5 . . . . 179.18(11) ?
C2 C1 C6 C7 . . . . 177.52(14) ?
Cl1 C1 C6 C7 . . . . -2.4(2) ?
C4 C5 C6 C1 . . . . 1.6(2) ?
C4 C5 C6 C7 . . . . -176.77(14) ?
C8 N1 C7 O1 . . . . 4.5(3) ?
C8 N1 C7 C6 . . . . -173.81(14) ?
C1 C6 C7 O1 . . . . 101.52(19) ?
C5 C6 C7 O1 . . . . -80.1(2) ?
C1 C6 C7 N1 . . . . -80.19(18) ?
C5 C6 C7 N1 . . . . 98.18(17) ?
C9 N2 C8 N1 . . . . 177.65(14) ?
C9 N2 C8 S1 . . . . -1.7(2) ?
C7 N1 C8 N2 . . . . -5.7(2) ?
C7 N1 C8 S1 . . . . 173.68(13) ?
C8 N2 C9 C10 . . . . -177.02(15) ?
N2 C9 C10 C15 . . . . -141.11(15) ?
N2 C9 C10 C11 . . . . 40.6(2) ?
C15 C10 C11 C12 . . . . 0.9(2) ?
C9 C10 C11 C12 . . . . 179.12(15) ?
C10 C11 C12 C13 . . . . -1.1(2) ?
C11 C12 C13 C14 . . . . 0.1(2) ?
C12 C13 C14 C15 . . . . 1.1(3) ?
C13 C14 C15 C10 . . . . -1.4(3) ?
C11 C10 C15 C14 . . . . 0.4(2) ?
C9 C10 C15 C14 . . . . -177.92(15) ?

loop_
_cod_related_entry_id
_cod_related_entry_database
_cod_related_entry_code
1 ChemSpider 2071531
